data_7225018
loop_
_publ_author_name
'Qin, Yunke'
'Cheng, Changli'
'Geng, Hua'
'Wang, Chao'
'Hu, Wenping'
'Xu, Wei'
'Shuai, Zhigang'
'Zhu, Daoben'

_publ_section_title
;
 Efficient ambipolar transport properties in alternate stacking
 donor-acceptor complexes: from experiment to theory.
;
_journal_issue 20
_journal_name_full 'Physical chemistry chemical physics : PCCP'
_journal_page_first 14094
_journal_page_last 14103
_journal_paper_doi 10.1039/c6cp01509c
_journal_volume 18
_journal_year 2016
_chemical_formula_sum 'C46 H22 F4 N4 S4'
_chemical_formula_weight 834.92
_chemical_name_systematic TFTCNQ-DPTTA
_space_group_IT_number 2
_symmetry_cell_setting triclinic
_symmetry_space_group_name_Hall '-P 1'
_symmetry_space_group_name_H-M 'P -1'
_atom_sites_solution_hydrogens geom
_atom_sites_solution_primary direct
_atom_sites_solution_secondary difmap
_audit_creation_method SHELXL-97
_audit_update_record
;
2015-11-16 deposited with the CCDC.
2016-04-22 downloaded from the CCDC.
;
_cell_angle_alpha 88.15(3)
_cell_angle_beta 81.09(3)
_cell_angle_gamma 82.60(3)
_cell_formula_units_Z 1
_cell_length_a 7.9463(16)
_cell_length_b 10.099(2)
_cell_length_c 11.251(2)
_cell_measurement_reflns_used 2627
_cell_measurement_temperature 100(2)
_cell_measurement_theta_max 27.4625
_cell_measurement_theta_min 1.8323
_cell_volume 884.5(3)
_computing_cell_refinement 'CrystalClear (Rigaku Inc., 2008)'
_computing_data_collection 'CrystalClear (Rigaku Inc., 2008)'
_computing_data_reduction 'CrystalClear (Rigaku Inc., 2008)'
_computing_molecular_graphics
;
 Mercury: visualization and analysis of crystal structures, C. F. Macrae,
 P. R. Edgington, P. McCabe, E. Pidcock, G. P. Shields, R. Taylor,
 M. Towler and J. van de Streek, J. Appl. Cryst., 39, 453-457, 2006.
;
_computing_publication_material 'SHELX-97 (Sheldrick, 2008)'
_computing_structure_refinement 'SHELX-97 (Sheldrick, 2008)'
_computing_structure_solution 'SHELX-97 (Sheldrick, 2008)'
_diffrn_ambient_temperature 100(2)
_diffrn_detector_area_resol_mean 28.5714
_diffrn_measured_fraction_theta_full 0.995
_diffrn_measured_fraction_theta_max 0.995
_diffrn_measurement_device_type 'MM007HF + CCD (Saturn724+)'
_diffrn_measurement_method '\w scans at fixed \c = 45\%'
_diffrn_radiation_monochromator Confocal
_diffrn_radiation_source 'Rotating Anode'
_diffrn_radiation_type MoK\a
_diffrn_radiation_wavelength 0.71073
_diffrn_reflns_av_R_equivalents 0.0871
_diffrn_reflns_av_sigmaI/netI 0.0801
_diffrn_reflns_limit_h_max 10
_diffrn_reflns_limit_h_min -10
_diffrn_reflns_limit_k_max 13
_diffrn_reflns_limit_k_min -12
_diffrn_reflns_limit_l_max 14
_diffrn_reflns_limit_l_min -14
_diffrn_reflns_number 12225
_diffrn_reflns_theta_full 27.48
_diffrn_reflns_theta_max 27.48
_diffrn_reflns_theta_min 1.83
_exptl_absorpt_coefficient_mu 0.334
_exptl_absorpt_correction_T_max 1.0000
_exptl_absorpt_correction_T_min 0.6057
_exptl_absorpt_correction_type multi-scan
_exptl_absorpt_process_details 'CrystalClear (Rigaku Inc., 2008)'
_exptl_crystal_colour black
_exptl_crystal_density_diffrn 1.567
_exptl_crystal_density_method 'not measured'
_exptl_crystal_description rod
_exptl_crystal_F_000 426
_exptl_crystal_size_max 0.40
_exptl_crystal_size_mid 0.16
_exptl_crystal_size_min 0.04
_refine_diff_density_max 0.952
_refine_diff_density_min -0.678
_refine_diff_density_rms 0.126
_refine_ls_extinction_method none
_refine_ls_goodness_of_fit_ref 1.135
_refine_ls_hydrogen_treatment constr
_refine_ls_matrix_type full
_refine_ls_number_parameters 262
_refine_ls_number_reflns 4042
_refine_ls_number_restraints 0
_refine_ls_restrained_S_all 1.135
_refine_ls_R_factor_all 0.0967
_refine_ls_R_factor_gt 0.0821
_refine_ls_shift/su_max 0.001
_refine_ls_shift/su_mean 0.000
_refine_ls_structure_factor_coef Fsqd
_refine_ls_weighting_details 'calc w=1/[\s^2^(Fo^2^)+(0.0976P)^2^+0.7539P] where P=(Fo^2^+2Fc^2^)/3'
_refine_ls_weighting_scheme calc
_refine_ls_wR_factor_gt 0.1990
_refine_ls_wR_factor_ref 0.2124
_reflns_number_gt 3349
_reflns_number_total 4042
_reflns_threshold_expression >2sigma(I)
_cod_data_source_file c6cp01509c1.cif
_cod_data_source_block a
_cod_depositor_comments 'Adding full bibliography for 7225016--7225018.cif.'
_cod_original_sg_symbol_H-M P-1
_cod_database_code 7225018

loop_
_symmetry_equiv_pos_as_xyz
'x, y, z'
'-x, -y, -z'

loop_
_atom_site_label
_atom_site_type_symbol
_atom_site_fract_x
_atom_site_fract_y
_atom_site_fract_z
_atom_site_U_iso_or_equiv
_atom_site_adp_type
_atom_site_occupancy
_atom_site_symmetry_multiplicity
_atom_site_calc_flag
_atom_site_refinement_flags
S1 S 0.40836(11) 0.20893(9) 0.01663(7) 0.0234(3) Uani 1 1 d .
S2 S 0.58320(11) -0.00641(9) 0.17655(7) 0.0234(2) Uani 1 1 d .
F1 F 0.0045(3) 0.7974(2) -0.15275(17) 0.0268(5) Uani 1 1 d .
F2 F 0.1385(3) 0.7465(2) 0.04249(17) 0.0272(5) Uani 1 1 d .
N1 N -0.1521(5) 0.8875(3) -0.3814(3) 0.0368(8) Uani 1 1 d .
N2 N -0.2920(4) 1.2860(3) -0.2793(3) 0.0303(7) Uani 1 1 d .
C1 C 0.0702(4) 0.8733(3) 0.0239(3) 0.0236(7) Uani 1 1 d .
C2 C 0.0002(4) 0.9000(3) -0.0784(3) 0.0218(7) Uani 1 1 d .
C3 C -0.0747(4) 1.0288(3) -0.1099(3) 0.0207(7) Uani 1 1 d .
C4 C -0.2246(4) 1.1865(4) -0.2481(3) 0.0238(7) Uani 1 1 d .
C5 C -0.1457(4) 1.0580(3) -0.2172(3) 0.0233(7) Uani 1 1 d .
C6 C -0.1461(5) 0.9593(4) -0.3060(3) 0.0268(8) Uani 1 1 d .
C7 C 0.3154(4) 0.3154(3) -0.0869(3) 0.0225(7) Uani 1 1 d .
C8 C 0.2819(4) 0.4462(4) -0.0427(3) 0.0233(7) Uani 1 1 d .
H8 H 0.2309 0.5195 -0.0854 0.028 Uiso 1 1 calc R
C9 C 0.3302(4) 0.4579(4) 0.0684(3) 0.0231(7) Uani 1 1 d .
H9 H 0.3141 0.5401 0.1098 0.028 Uiso 1 1 calc R
C10 C 0.4054(4) 0.3380(3) 0.1155(3) 0.0210(7) Uani 1 1 d .
C11 C 0.4740(5) 0.3360(4) 0.2251(3) 0.0254(7) Uani 1 1 d .
H11 H 0.4586 0.4220 0.2598 0.030 Uiso 1 1 calc R
C12 C 0.5565(5) 0.2417(4) 0.2935(3) 0.0251(7) Uani 1 1 d .
H12 H 0.5854 0.2789 0.3630 0.030 Uiso 1 1 calc R
C13 C 0.6097(4) 0.1017(4) 0.2860(3) 0.0244(7) Uani 1 1 d .
C14 C 0.6935(5) 0.0309(4) 0.3735(3) 0.0271(8) Uani 1 1 d .
H14 H 0.7198 0.0724 0.4418 0.032 Uiso 1 1 calc R
C15 C 0.7350(5) -0.1038(4) 0.3528(3) 0.0266(8) Uani 1 1 d .
H15 H 0.7919 -0.1635 0.4050 0.032 Uiso 1 1 calc R
C16 C 0.6844(4) -0.1443(3) 0.2463(3) 0.0232(7) Uani 1 1 d .
C17 C 0.7150(4) -0.2753(3) 0.2008(3) 0.0216(7) Uani 1 1 d .
C18 C 0.7797(4) -0.3832(3) 0.2821(3) 0.0226(7) Uani 1 1 d .
C19 C 0.6813(5) -0.4051(4) 0.3940(3) 0.0251(7) Uani 1 1 d .
H19 H 0.5770 -0.3489 0.4185 0.030 Uiso 1 1 calc R
C20 C 0.7350(4) -0.5079(4) 0.4689(3) 0.0259(7) Uani 1 1 d .
H20 H 0.6674 -0.5222 0.5445 0.031 Uiso 1 1 calc R
C21 C 0.8881(5) -0.5906(4) 0.4341(3) 0.0266(8) Uani 1 1 d .
H21 H 0.9242 -0.6617 0.4854 0.032 Uiso 1 1 calc R
C22 C 0.9868(4) -0.5690(4) 0.3252(3) 0.0254(7) Uani 1 1 d .
H22 H 1.0914 -0.6250 0.3015 0.030 Uiso 1 1 calc R
C23 C 0.9342(4) -0.4656(4) 0.2501(3) 0.0257(7) Uani 1 1 d .
H23 H 1.0042 -0.4506 0.1757 0.031 Uiso 1 1 calc R

loop_
_atom_site_aniso_label
_atom_site_aniso_U_11
_atom_site_aniso_U_22
_atom_site_aniso_U_33
_atom_site_aniso_U_23
_atom_site_aniso_U_13
_atom_site_aniso_U_12
S1 0.0225(5) 0.0255(5) 0.0229(4) -0.0016(3) -0.0071(3) -0.0006(3)
S2 0.0212(4) 0.0260(5) 0.0239(4) -0.0019(3) -0.0072(3) -0.0015(3)
F1 0.0290(11) 0.0257(11) 0.0263(10) -0.0050(8) -0.0086(8) 0.0003(9)
F2 0.0310(12) 0.0238(11) 0.0279(10) -0.0011(8) -0.0119(8) 0.0016(9)
N1 0.043(2) 0.0358(19) 0.0330(17) -0.0020(15) -0.0158(15) 0.0033(16)
N2 0.0298(17) 0.0356(18) 0.0280(15) 0.0009(13) -0.0121(13) -0.0047(14)
C1 0.0191(17) 0.0234(17) 0.0276(17) 0.0008(14) -0.0044(13) 0.0008(13)
C2 0.0197(17) 0.0224(17) 0.0232(15) -0.0024(13) -0.0027(12) -0.0018(13)
C3 0.0164(16) 0.0257(18) 0.0205(15) 0.0013(13) -0.0028(12) -0.0043(13)
C4 0.0201(17) 0.032(2) 0.0201(15) 0.0013(14) -0.0063(13) -0.0033(14)
C5 0.0208(17) 0.0272(18) 0.0238(16) 0.0048(14) -0.0090(13) -0.0039(14)
C6 0.0241(18) 0.033(2) 0.0227(16) 0.0033(15) -0.0080(13) 0.0020(15)
C7 0.0174(16) 0.0249(17) 0.0256(16) 0.0028(13) -0.0033(13) -0.0048(13)
C8 0.0167(16) 0.0289(19) 0.0246(16) -0.0008(14) -0.0051(12) -0.0011(14)
C9 0.0175(16) 0.0262(18) 0.0256(16) -0.0019(13) -0.0035(13) -0.0014(13)
C10 0.0147(15) 0.0271(18) 0.0212(15) -0.0023(13) -0.0027(12) -0.0024(13)
C11 0.0236(18) 0.0289(19) 0.0233(16) -0.0019(14) -0.0028(13) -0.0020(14)
C12 0.0238(17) 0.0301(19) 0.0221(16) -0.0025(14) -0.0053(13) -0.0036(14)
C13 0.0236(18) 0.0264(18) 0.0234(16) -0.0043(14) -0.0033(13) -0.0034(14)
C14 0.0274(19) 0.033(2) 0.0221(16) -0.0027(14) -0.0100(14) -0.0010(15)
C15 0.0259(18) 0.0290(19) 0.0259(17) 0.0007(14) -0.0092(14) -0.0014(15)
C16 0.0183(16) 0.0253(18) 0.0247(16) 0.0038(13) -0.0031(12) 0.0006(13)
C17 0.0155(15) 0.0238(17) 0.0254(16) -0.0016(13) -0.0019(12) -0.0028(13)
C18 0.0204(17) 0.0244(17) 0.0235(15) -0.0024(13) -0.0063(13) -0.0006(13)
C19 0.0218(17) 0.0273(18) 0.0263(16) -0.0028(14) -0.0040(13) -0.0021(14)
C20 0.0232(18) 0.0313(19) 0.0238(16) -0.0014(14) -0.0044(13) -0.0050(14)
C21 0.0255(19) 0.0268(18) 0.0281(17) 0.0008(14) -0.0087(14) 0.0000(14)
C22 0.0188(17) 0.0288(19) 0.0299(17) -0.0031(14) -0.0091(13) -0.0006(14)
C23 0.0195(17) 0.032(2) 0.0252(16) -0.0030(14) -0.0049(13) -0.0004(14)

loop_
_atom_type_symbol
_atom_type_description
_atom_type_scat_dispersion_real
_atom_type_scat_dispersion_imag
_atom_type_scat_source
C C 0.0033 0.0016 'International Tables Vol C Tables 4.2.6.8 and 6.1.1.4'
H H 0.0000 0.0000 'International Tables Vol C Tables 4.2.6.8 and 6.1.1.4'
N N 0.0061 0.0033 'International Tables Vol C Tables 4.2.6.8 and 6.1.1.4'
F F 0.0171 0.0103 'International Tables Vol C Tables 4.2.6.8 and 6.1.1.4'
S S 0.1246 0.1234 'International Tables Vol C Tables 4.2.6.8 and 6.1.1.4'

loop_
_geom_angle_atom_site_label_1
_geom_angle_atom_site_label_2
_geom_angle_atom_site_label_3
_geom_angle
_geom_angle_site_symmetry_1
_geom_angle_site_symmetry_3
C10 S1 C7 92.59(16) . .
C13 S2 C16 93.02(17) . .
F2 C1 C2 117.4(3) . .
F2 C1 C3 119.3(3) . 2_575
C2 C1 C3 123.3(3) . 2_575
F1 C2 C1 117.2(3) . .
F1 C2 C3 119.3(3) . .
C1 C2 C3 123.5(3) . .
C1 C3 C2 113.2(3) 2_575 .
C1 C3 C5 122.9(3) 2_575 .
C2 C3 C5 123.9(3) . .
N2 C4 C5 175.4(4) . .
C3 C5 C4 124.1(3) . .
C3 C5 C6 122.9(3) . .
C4 C5 C6 113.0(3) . .
N1 C6 C5 175.2(4) . .
C8 C7 C17 125.6(3) . 2_655
C8 C7 S1 109.9(3) . .
C17 C7 S1 124.4(3) 2_655 .
C9 C8 C7 113.4(3) . .
C9 C8 H8 123.3 . .
C7 C8 H8 123.3 . .
C8 C9 C10 114.5(3) . .
C8 C9 H9 122.8 . .
C10 C9 H9 122.8 . .
C9 C10 C11 121.0(3) . .
C9 C10 S1 109.6(2) . .
C11 C10 S1 129.3(3) . .
C12 C11 C10 136.4(3) . .
C12 C11 H11 111.8 . .
C10 C11 H11 111.8 . .
C11 C12 C13 135.7(3) . .
C11 C12 H12 112.1 . .
C13 C12 H12 112.1 . .
C14 C13 C12 122.2(3) . .
C14 C13 S2 109.6(3) . .
C12 C13 S2 128.2(3) . .
C15 C14 C13 114.7(3) . .
C15 C14 H14 122.7 . .
C13 C14 H14 122.7 . .
C14 C15 C16 113.2(3) . .
C14 C15 H15 123.4 . .
C16 C15 H15 123.4 . .
C15 C16 C17 125.5(3) . .
C15 C16 S2 109.5(3) . .
C17 C16 S2 125.0(3) . .
C16 C17 C7 126.5(3) . 2_655
C16 C17 C18 116.8(3) . .
C7 C17 C18 116.7(3) 2_655 .
C23 C18 C19 118.4(3) . .
C23 C18 C17 122.3(3) . .
C19 C18 C17 119.3(3) . .
C20 C19 C18 120.4(3) . .
C20 C19 H19 119.8 . .
C18 C19 H19 119.8 . .
C19 C20 C21 120.2(3) . .
C19 C20 H20 119.9 . .
C21 C20 H20 119.9 . .
C22 C21 C20 119.8(3) . .
C22 C21 H21 120.1 . .
C20 C21 H21 120.1 . .
C21 C22 C23 120.2(3) . .
C21 C22 H22 119.9 . .
C23 C22 H22 119.9 . .
C22 C23 C18 120.9(3) . .
C22 C23 H23 119.5 . .
C18 C23 H23 119.5 . .

loop_
_geom_bond_atom_site_label_1
_geom_bond_atom_site_label_2
_geom_bond_distance
_geom_bond_site_symmetry_2
S1 C10 1.737(3) .
S1 C7 1.744(3) .
S2 C13 1.726(3) .
S2 C16 1.742(3) .
F1 C2 1.346(4) .
F2 C1 1.348(4) .
N1 C6 1.144(5) .
N2 C4 1.148(5) .
C1 C2 1.359(5) .
C1 C3 1.414(5) 2_575
C2 C3 1.416(5) .
C3 C1 1.414(5) 2_575
C3 C5 1.417(4) .
C4 C5 1.424(5) .
C5 C6 1.434(5) .
C7 C8 1.405(5) .
C7 C17 1.421(5) 2_655
C8 C9 1.376(5) .
C8 H8 0.9500 .
C9 C10 1.405(5) .
C9 H9 0.9500 .
C10 C11 1.421(5) .
C11 C12 1.370(5) .
C11 H11 0.9500 .
C12 C13 1.424(5) .
C12 H12 0.9500 .
C13 C14 1.400(5) .
C14 C15 1.376(5) .
C14 H14 0.9500 .
C15 C16 1.410(5) .
C15 H15 0.9500 .
C16 C17 1.412(5) .
C17 C7 1.421(5) 2_655
C17 C18 1.492(5) .
C18 C23 1.396(5) .
C18 C19 1.403(5) .
C19 C20 1.383(5) .
C19 H19 0.9500 .
C20 C21 1.394(5) .
C20 H20 0.9500 .
C21 C22 1.376(5) .
C21 H21 0.9500 .
C22 C23 1.385(5) .
C22 H22 0.9500 .
C23 H23 0.9500 .

loop_
_geom_torsion_atom_site_label_1
_geom_torsion_atom_site_label_2
_geom_torsion_atom_site_label_3
_geom_torsion_atom_site_label_4
_geom_torsion
_geom_torsion_site_symmetry_1
_geom_torsion_site_symmetry_4
F2 C1 C2 F1 0.1(5) . .
C3 C1 C2 F1 180.0(3) 2_575 .
F2 C1 C2 C3 -179.5(3) . .
C3 C1 C2 C3 0.4(6) 2_575 .
F1 C2 C3 C1 -179.9(3) . 2_575
C1 C2 C3 C1 -0.4(5) . 2_575
F1 C2 C3 C5 -0.5(5) . .
C1 C2 C3 C5 179.0(3) . .
C1 C3 C5 C4 -2.2(5) 2_575 .
C2 C3 C5 C4 178.5(3) . .
C1 C3 C5 C6 178.3(3) 2_575 .
C2 C3 C5 C6 -1.0(5) . .
N2 C4 C5 C3 -170(4) . .
N2 C4 C5 C6 10(5) . .
C3 C5 C6 N1 -180(100) . .
C4 C5 C6 N1 1(5) . .
C10 S1 C7 C8 -1.0(3) . .
C10 S1 C7 C17 176.8(3) . 2_655
C17 C7 C8 C9 -177.5(3) 2_655 .
S1 C7 C8 C9 0.3(4) . .
C7 C8 C9 C10 0.8(4) . .
C8 C9 C10 C11 175.1(3) . .
C8 C9 C10 S1 -1.5(4) . .
C7 S1 C10 C9 1.4(3) . .
C7 S1 C10 C11 -174.8(3) . .
C9 C10 C11 C12 -178.4(4) . .
S1 C10 C11 C12 -2.5(6) . .
C10 C11 C12 C13 -0.8(8) . .
C11 C12 C13 C14 -179.6(4) . .
C11 C12 C13 S2 -0.4(6) . .
C16 S2 C13 C14 -0.4(3) . .
C16 S2 C13 C12 -179.7(3) . .
C12 C13 C14 C15 179.6(3) . .
S2 C13 C14 C15 0.3(4) . .
C13 C14 C15 C16 0.1(5) . .
C14 C15 C16 C17 177.9(3) . .
C14 C15 C16 S2 -0.4(4) . .
C13 S2 C16 C15 0.5(3) . .
C13 S2 C16 C17 -177.8(3) . .
C15 C16 C17 C7 -171.7(3) . 2_655
S2 C16 C17 C7 6.4(5) . 2_655
C15 C16 C17 C18 10.8(5) . .
S2 C16 C17 C18 -171.2(2) . .
C16 C17 C18 C23 -122.2(4) . .
C7 C17 C18 C23 60.0(4) 2_655 .
C16 C17 C18 C19 59.0(4) . .
C7 C17 C18 C19 -118.8(4) 2_655 .
C23 C18 C19 C20 -1.4(5) . .
C17 C18 C19 C20 177.3(3) . .
C18 C19 C20 C21 0.2(5) . .
C19 C20 C21 C22 0.6(5) . .
C20 C21 C22 C23 -0.2(5) . .
C21 C22 C23 C18 -1.0(5) . .
C19 C18 C23 C22 1.8(5) . .
C17 C18 C23 C22 -176.9(3) . .
